data_7247803
loop_
_publ_author_name
'Pradhan, Abinash'
'Sahoo, Sanand'
'Samal, Saroj L.'

_publ_section_title
;
 (C2H5NH3)2BiCl5&#x2212;xBrx perovskites containing 1D chains: effect of
 Br substitution on their structural and optical properties
;
_journal_issue 3
_journal_name_full CrystEngComm
_journal_page_first 312
_journal_page_last 323
_journal_paper_doi 10.1039/D3CE01019H
_journal_volume 26
_journal_year 2024
_chemical_formula_moiety 'Bi Cl5, C4 H16 N2'
_chemical_formula_sum 'C4 H16 Bi Cl5 N2'
_chemical_formula_weight 478.42
_space_group_crystal_system orthorhombic
_space_group_IT_number 64
_space_group_name_Hall '-C 2ac 2'
_space_group_name_H-M_alt 'C m c e'
_atom_sites_solution_hydrogens geom
_atom_sites_solution_primary dual
_audit_creation_date 2023-06-01
_audit_creation_method
;
Olex2 1.5-alpha
(compiled 2021.06.29 svn.r12e2184c for OlexSys, GUI svn.r6374)
;
_audit_update_record
;
2023-10-09 deposited with the CCDC.	2023-12-01 downloaded from the CCDC.
;
_cell_angle_alpha 90
_cell_angle_beta 90
_cell_angle_gamma 90
_cell_formula_units_Z 8
_cell_length_a 7.5640(2)
_cell_length_b 21.9862(6)
_cell_length_c 17.8275(4)
_cell_measurement_reflns_used 3831
_cell_measurement_temperature 293(2)
_cell_measurement_theta_max 26.5670
_cell_measurement_theta_min 1.8440
_cell_volume 2964.78(13)
_computing_cell_refinement 'CrysAlisPro 1.171.41.93a (Rigaku OD, 2020)'
_computing_data_collection 'CrysAlisPro 1.171.41.93a (Rigaku OD, 2020)'
_computing_data_reduction 'CrysAlisPro 1.171.41.93a (Rigaku OD, 2020)'
_computing_molecular_graphics 'Olex2 1.5-alpha (Dolomanov et al., 2009)'
_computing_publication_material 'Olex2 1.5-alpha (Dolomanov et al., 2009)'
_computing_structure_refinement 'SHELXL 2018/3 (Sheldrick, 2015)'
_computing_structure_solution 'SHELXT 2018/2 (Sheldrick, 2018)'
_diffrn_ambient_temperature 293(2)
_diffrn_detector 'Hybrid Pixel Array Detector'
_diffrn_detector_area_resol_mean 10.0000
_diffrn_measured_fraction_theta_full 1.000
_diffrn_measured_fraction_theta_max 0.954
_diffrn_measurement_details
;
List of Runs (angles in degrees, time in seconds):

  # Type    Start    End  Width  t~exp~   \w     \q     \k     \f   Frames
#--------------------------------------------------------------------------
  1  \w    -56.00  15.00   0.50  140.00    --   10.00 -48.00-143.00  142
  2  \w    -70.00 -44.00   0.50  140.00    --  -10.20 -73.00  50.00   52
  3  \w    -15.00  97.00   0.50  140.00    --   10.00  77.00 120.00  224
  4  \w     -7.00  45.00   0.50  140.00    --   10.00  77.00 -60.00  104
  5  \w    -59.00 -34.00   0.50  140.00    --   10.00 -77.00 150.00   50
;
_diffrn_measurement_device 'four-circle diffractometer'
_diffrn_measurement_device_type 'XtaLAB Pro II AFC12 (RINC): Kappa single'
_diffrn_measurement_method '\w scans'
_diffrn_orient_matrix_type 'CrysAlisPro convention (1999,Acta A55,543-557)'
_diffrn_orient_matrix_UB_11 0.0859065000
_diffrn_orient_matrix_UB_12 0.0110990000
_diffrn_orient_matrix_UB_13 0.0082748000
_diffrn_orient_matrix_UB_21 0.0375388000
_diffrn_orient_matrix_UB_22 -0.0236876000
_diffrn_orient_matrix_UB_23 -0.0217932000
_diffrn_orient_matrix_UB_31 -0.0033161000
_diffrn_orient_matrix_UB_32 0.0188709000
_diffrn_orient_matrix_UB_33 -0.0322328000
_diffrn_radiation_monochromator mirror
_diffrn_radiation_probe x-ray
_diffrn_radiation_type 'Mo K\a'
_diffrn_radiation_wavelength 0.71073
_diffrn_reflns_av_R_equivalents 0.0299
_diffrn_reflns_av_unetI/netI 0.0277
_diffrn_reflns_Laue_measured_fraction_full 1.000
_diffrn_reflns_Laue_measured_fraction_max 0.954
_diffrn_reflns_limit_h_max 7
_diffrn_reflns_limit_h_min -9
_diffrn_reflns_limit_k_max 23
_diffrn_reflns_limit_k_min -27
_diffrn_reflns_limit_l_max 22
_diffrn_reflns_limit_l_min -16
_diffrn_reflns_number 7394
_diffrn_reflns_point_group_measured_fraction_full 1.000
_diffrn_reflns_point_group_measured_fraction_max 0.954
_diffrn_reflns_theta_full 25.242
_diffrn_reflns_theta_max 27.085
_diffrn_reflns_theta_min 1.852
_diffrn_source 'micro-focus sealed X-ray tube'
_diffrn_source_type 'Rigaku (Mo) X-ray Source'
_exptl_absorpt_coefficient_mu 12.759
_exptl_absorpt_correction_T_max 1.00000
_exptl_absorpt_correction_T_min 0.21752
_exptl_absorpt_correction_type multi-scan
_exptl_absorpt_process_details
;
CrysAlisPro 1.171.41.93a (Rigaku Oxford Diffraction, 2020)
Empirical absorption correction using spherical harmonics,
implemented in SCALE3 ABSPACK scaling algorithm.
;
_exptl_crystal_density_diffrn 2.144
_exptl_crystal_description crystalline
_exptl_crystal_F_000 1776
_exptl_crystal_size_max 0.16
_exptl_crystal_size_mid 0.14
_exptl_crystal_size_min 0.09
_refine_diff_density_max 0.875
_refine_diff_density_min -0.543
_refine_diff_density_rms 0.113
_refine_ls_extinction_method none
_refine_ls_goodness_of_fit_ref 1.020
_refine_ls_hydrogen_treatment constr
_refine_ls_matrix_type full
_refine_ls_number_parameters 75
_refine_ls_number_reflns 1680
_refine_ls_number_restraints 21
_refine_ls_restrained_S_all 1.015
_refine_ls_R_factor_all 0.0416
_refine_ls_R_factor_gt 0.0300
_refine_ls_shift/su_max 0.000
_refine_ls_shift/su_mean 0.000
_refine_ls_structure_factor_coef Fsqd
_refine_ls_weighting_details 'w=1/[\s^2^(Fo^2^)+(0.0466P)^2^] where P=(Fo^2^+2Fc^2^)/3'
_refine_ls_weighting_scheme calc
_refine_ls_wR_factor_gt 0.0719
_refine_ls_wR_factor_ref 0.0751
_reflns_Friedel_coverage 0.000
_reflns_number_gt 1365
_reflns_number_total 1680
_reflns_threshold_expression 'I > 2\s(I)'
_cod_data_source_file d3ce01019h2.cif
_cod_data_source_block ab251_final_111221
_cod_depositor_comments 'Adding full bibliography for 7247803--7247812.cif.'
_cod_original_sg_symbol_Hall '-C 2bc 2'
_cod_database_code 7247803
_shelx_shelxl_version_number 2018/3
_chemical_oxdiff_formula (C2H5NH3)2BiCl5
_shelx_space_group_comment
;
The symmetry employed for this shelxl refinement is uniquely defined
by the following loop, which should always be used as a source of
symmetry information in preference to the above space-group names.
They are only intended as comments.
;
_reflns_odcompleteness_completeness 99.54
_reflns_odcompleteness_iscentric 1
_reflns_odcompleteness_theta 26.32
_olex2_refinement_description
;
1. Fixed Uiso
 At 1.2 times of:
  All C(H,H) groups, {H2A,H2B,H2C} of N2, {H1A,H1B,H1C} of C1
 At 1.5 times of:
  {H1D,H1E,H1F} of N1, {H3A,H3B,H3C} of C3
2. Uiso/Uaniso restraints and constraints
C2 \\sim N1 \\sim C1: within 2A with sigma of 0.02 and sigma for terminal atoms
of 0.04 within 2A
3. Rigid body (RIGU) restrains
 C1, C2, N1
 with sigma for 1-2 distances of 0.01 and sigma for 1-3 distances of 0.01
4. Others
 Fixed Sof: H2B(0.5) H2C(0.5) H3B(0.5) H3C(0.5) H4A(0.5) H4B(0.5) C1(0.5)
 H1A(0.5) H1B(0.5) H1C(0.5) C2(0.5) H2D(0.5) H2E(0.5) N1(0.5) H1D(0.5) H1E(0.5)
 H1F(0.5)
5.a Free rotating group:
 C1(C2,N1)
5.b Secondary CH2 refined with riding coordinates:
 C4(H4A,H4B), C2(H2D,H2E)
5.c Me refined with riding coordinates:
 N2(H2A,H2B,H2C), C3(H3A,H3B,H3C), C1(H1A,H1B,H1C), N1(H1D,H1E,H1F)
;
_olex2_submission_special_instructions 'No special instructions were received'
_oxdiff_exptl_absorpt_empirical_details
;
Empirical correction (ABSPACK) includes:
- Absorption correction using spherical harmonics
- Frame scaling
;
_oxdiff_exptl_absorpt_empirical_full_max 2.678
_oxdiff_exptl_absorpt_empirical_full_min 0.558

loop_
_space_group_symop_operation_xyz
'x, y, z'
'-x, -y+1/2, z+1/2'
'-x, y+1/2, -z+1/2'
'x, -y, -z'
'x+1/2, y+1/2, z'
'-x+1/2, -y+1, z+1/2'
'-x+1/2, y+1, -z+1/2'
'x+1/2, -y+1/2, -z'
'-x, -y, -z'
'x, y-1/2, -z-1/2'
'x, -y-1/2, z-1/2'
'-x, y, z'
'-x+1/2, -y+1/2, -z'
'x+1/2, y, -z-1/2'
'x+1/2, -y, z-1/2'
'-x+1/2, y+1/2, z'

loop_
_atom_site_label
_atom_site_type_symbol
_atom_site_fract_x
_atom_site_fract_y
_atom_site_fract_z
_atom_site_U_iso_or_equiv
_atom_site_adp_type
_atom_site_occupancy
_atom_site_site_symmetry_order
_atom_site_calc_flag
_atom_site_refinement_flags_posn
_atom_site_refinement_flags_adp
_atom_site_refinement_flags_occupancy
_atom_site_disorder_assembly
_atom_site_disorder_group
Bi1 Bi 0.500000 0.36404(2) 0.36630(2) 0.04815(13) Uani 1 2 d S T P . .
Cl1 Cl 0.7515(2) 0.37926(8) 0.46200(11) 0.0893(5) Uani 1 1 d . . . . .
Cl2 Cl 0.500000 0.24584(10) 0.40254(16) 0.0939(8) Uani 1 2 d S T P . .
Cl3 Cl 0.500000 0.48324(10) 0.33111(15) 0.1080(10) Uani 1 2 d S T P . .
Cl4 Cl 0.250000 0.34464(16) 0.250000 0.1405(14) Uani 1 2 d S T P . .
N2 N 0.500000 0.4676(3) 0.1490(4) 0.087(3) Uani 1 2 d S T P . .
H2A H 0.500000 0.438491 0.114240 0.105 Uiso 0.5 1 calc R U P A -1
H2B H 0.596071 0.463977 0.177459 0.105 Uiso 0.5 1 calc R U P A -1
H2C H 0.403929 0.463976 0.177459 0.105 Uiso 0.5 1 calc R U P A -1
C3 C 0.500000 0.5785(6) 0.1488(7) 0.220(12) Uani 1 2 d S T P . .
H3A H 0.500000 0.611889 0.114043 0.330 Uiso 0.5 1 calc R U P B -1
H3B H 0.396373 0.580679 0.179755 0.330 Uiso 0.5 1 calc R U P B -1
H3C H 0.603627 0.580679 0.179755 0.330 Uiso 0.5 1 calc R U P B -1
C4 C 0.500000 0.5277(7) 0.1121(7) 0.154(7) Uani 1 2 d S T P . .
H4A H 0.602766 0.528634 0.079559 0.185 Uiso 0.5 1 calc R U P . .
H4B H 0.397234 0.528634 0.079559 0.185 Uiso 0.5 1 calc R U P . .
C1 C 0.4531(16) 0.3260(6) 0.6862(7) 0.125(6) Uani 0.5 1 d G U P C -1
H1A H 0.517437 0.359917 0.706328 0.150 Uiso 0.5 1 calc R U P C -1
H1B H 0.340616 0.339688 0.667834 0.150 Uiso 0.5 1 calc R U P C -1
H1C H 0.435100 0.296234 0.724875 0.150 Uiso 0.5 1 calc R U P C -1
C2 C 0.5585(15) 0.2975(7) 0.6218(7) 0.145(7) Uani 0.5 1 d G U P C -1
H2D H 0.578188 0.327741 0.583034 0.174 Uiso 0.5 1 calc R U P C -1
H2E H 0.672833 0.284213 0.640172 0.174 Uiso 0.5 1 calc R U P C -1
N1 N 0.4596(14) 0.2436(5) 0.5889(6) 0.112(5) Uani 0.5 1 d G U P C -1
H1D H 0.522546 0.227661 0.551564 0.168 Uiso 0.5 1 calc R U P C -1
H1E H 0.442971 0.215715 0.624291 0.168 Uiso 0.5 1 calc R U P C -1
H1F H 0.355376 0.256000 0.571409 0.168 Uiso 0.5 1 calc R U P C -1

loop_
_atom_site_aniso_label
_atom_site_aniso_U_11
_atom_site_aniso_U_22
_atom_site_aniso_U_33
_atom_site_aniso_U_23
_atom_site_aniso_U_13
_atom_site_aniso_U_12
Bi1 0.03825(17) 0.0641(2) 0.04213(18) 0.00853(12) 0.000 0.000
Cl1 0.0700(10) 0.1244(14) 0.0737(11) 0.0033(9) -0.0285(8) -0.0163(10)
Cl2 0.133(2) 0.0561(14) 0.0923(17) 0.0161(13) 0.000 0.000
Cl3 0.193(3) 0.0550(14) 0.0764(16) 0.0095(12) 0.000 0.000
Cl4 0.126(3) 0.140(3) 0.155(3) 0.000 -0.104(2) 0.000
N2 0.116(7) 0.063(5) 0.083(5) 0.012(4) 0.000 0.000
C3 0.49(4) 0.053(8) 0.116(11) -0.020(7) 0.000 0.000
C4 0.25(2) 0.115(12) 0.096(9) 0.029(9) 0.000 0.000
C1 0.071(13) 0.165(14) 0.138(12) -0.058(10) -0.015(8) -0.008(9)
C2 0.093(14) 0.172(16) 0.169(15) -0.063(12) -0.011(10) -0.009(10)
N1 0.051(11) 0.147(9) 0.138(9) -0.063(8) 0.005(6) 0.003(6)

loop_
_atom_type_symbol
_atom_type_description
_atom_type_scat_dispersion_real
_atom_type_scat_dispersion_imag
_atom_type_scat_source
C C 0.0033 0.0016 'International Tables Vol C Tables 4.2.6.8 and 6.1.1.4'
H H 0.0000 0.0000 'International Tables Vol C Tables 4.2.6.8 and 6.1.1.4'
Bi Bi -4.1077 10.2566 'International Tables Vol C Tables 4.2.6.8 and 6.1.1.4'
Cl Cl 0.1484 0.1585 'International Tables Vol C Tables 4.2.6.8 and 6.1.1.4'
N N 0.0061 0.0033 'International Tables Vol C Tables 4.2.6.8 and 6.1.1.4'

loop_
_geom_angle_atom_site_label_1
_geom_angle_atom_site_label_2
_geom_angle_atom_site_label_3
_geom_angle
_geom_angle_site_symmetry_1
_geom_angle_site_symmetry_3
_geom_angle_publ_flag
Cl1 Bi1 Cl1 95.16(9) 12_655 . ?
Cl1 Bi1 Cl2 88.07(5) . . ?
Cl1 Bi1 Cl2 88.07(6) 12_655 . ?
Cl1 Bi1 Cl3 91.60(5) . . ?
Cl1 Bi1 Cl3 91.60(5) 12_655 . ?
Cl1 Bi1 Cl4 90.65(4) . 14_556 ?
Cl1 Bi1 Cl4 174.19(5) . . ?
Cl1 Bi1 Cl4 90.64(4) 12_655 . ?
Cl1 Bi1 Cl4 174.18(5) 12_655 14_556 ?
Cl2 Bi1 Cl3 179.50(8) . . ?
Cl2 Bi1 Cl4 91.74(8) . 14_556 ?
Cl2 Bi1 Cl4 91.74(8) . . ?
Cl3 Bi1 Cl4 88.63(8) . 14_556 ?
Cl3 Bi1 Cl4 88.63(8) . . ?
Cl4 Bi1 Cl4 83.55(2) 14_556 . ?
Bi1 Cl4 Bi1 162.72(14) . 14_456 ?
H2A N2 H2B 109.5 . . ?
H2A N2 H2C 109.5 . . ?
H2B N2 H2C 109.5 . . ?
C4 N2 H2A 109.5 . . ?
C4 N2 H2B 109.5 . . ?
C4 N2 H2C 109.5 . . ?
H3A C3 H3B 109.5 . . ?
H3A C3 H3C 109.5 . . ?
H3B C3 H3C 109.5 . . ?
C4 C3 H3A 109.5 . . ?
C4 C3 H3B 109.5 . . ?
C4 C3 H3C 109.5 . . ?
N2 C4 H4A 106.5 . . ?
N2 C4 H4B 106.5 . . ?
C3 C4 N2 123.2(12) . . ?
C3 C4 H4A 106.5 . . ?
C3 C4 H4B 106.5 . . ?
H4A C4 H4B 106.5 . . ?
H1A C1 H1B 109.5 . . ?
H1A C1 H1C 109.5 . . ?
H1B C1 H1C 109.5 . . ?
C2 C1 H1A 109.5 . . ?
C2 C1 H1B 109.5 . . ?
C2 C1 H1C 109.5 . . ?
C1 C2 H2D 109.5 . . ?
C1 C2 H2E 109.5 . . ?
H2D C2 H2E 108.1 . . ?
N1 C2 C1 110.6 . . ?
N1 C2 H2D 109.5 . . ?
N1 C2 H2E 109.5 . . ?
C2 N1 H1D 109.5 . . ?
C2 N1 H1E 109.5 . . ?
C2 N1 H1F 109.5 . . ?
H1D N1 H1E 109.5 . . ?
H1D N1 H1F 109.5 . . ?
H1E N1 H1F 109.5 . . ?

loop_
_geom_bond_atom_site_label_1
_geom_bond_atom_site_label_2
_geom_bond_distance
_geom_bond_site_symmetry_2
_geom_bond_publ_flag
Bi1 Cl1 2.5773(16) 12_655 ?
Bi1 Cl1 2.5773(16) . ?
Bi1 Cl2 2.678(2) . ?
Bi1 Cl3 2.695(2) . ?
Bi1 Cl4 2.8384(6) 14_556 ?
Bi1 Cl4 2.8384(6) . ?
N2 H2A 0.8900 . ?
N2 H2B 0.8900 . ?
N2 H2C 0.8900 . ?
N2 C4 1.477(15) . ?
C3 H3A 0.9600 . ?
C3 H3B 0.9600 . ?
C3 H3C 0.9600 . ?
C3 C4 1.294(18) . ?
C4 H4A 0.9700 . ?
C4 H4B 0.9700 . ?
C1 H1A 0.9600 . ?
C1 H1B 0.9600 . ?
C1 H1C 0.9600 . ?
C1 C2 1.5320 . ?
C2 H2D 0.9700 . ?
C2 H2E 0.9700 . ?
C2 N1 1.5191 . ?
N1 H1D 0.8900 . ?
N1 H1E 0.8900 . ?
N1 H1F 0.8900 . ?
